data_1008332
loop_
_publ_author_name
'Lartigue, C.'
'Percheron-Guegan, A.'
'Achard, J. C.'
'Soubeyroux, J. L.'

_publ_section_title
;
 Hydrogen (deuterium) ordering in the \b-LaNi~5~D~x>5~ Phases:
 A Neutron Diffraction Study
;
_journal_coden_ASTM JCOMAH
_journal_issue 1
_journal_name_full 'Journal of the Less-Common Metals'
_journal_page_first 127
_journal_page_last 148
_journal_paper_doi 10.1016/0022-5088(85)90155-9
_journal_volume 113
_journal_year 1985
_chemical_formula_structural 'La Ni5 D6.4'
_chemical_formula_sum 'D6.4 La Ni5'
_chemical_name_systematic
;
Lanthanum nickel deuteride (1/5/6.4) - \b
;
_space_group_IT_number 186
_symmetry_cell_setting hexagonal
_symmetry_Int_Tables_number 186
_symmetry_space_group_name_Hall 'P 6c -2c'
_symmetry_space_group_name_H-M 'P 63 m c'
_cell_angle_alpha 90
_cell_angle_beta 90
_cell_angle_gamma 120
_cell_formula_units_Z 2
_cell_length_a 5.396(2)
_cell_length_b 5.396(2)
_cell_length_c 8.571(2)
_cell_volume 216.1
_refine_ls_R_factor_all 0.024
_cod_database_code 1008332

loop_
_symmetry_equiv_pos_as_xyz
x,y,z
-y,x-y,z
y-x,-x,z
-y,-x,z
y-x,y,z
x,x-y,z
-x,-y,1/2+z
y,y-x,1/2+z
x-y,x,1/2+z
y,x,1/2+z
x-y,-y,1/2+z
-x,y-x,1/2+z

loop_
_atom_site_label
_atom_site_type_symbol
_atom_site_symmetry_multiplicity
_atom_site_Wyckoff_symbol
_atom_site_fract_x
_atom_site_fract_y
_atom_site_fract_z
_atom_site_occupancy
_atom_site_attached_hydrogens
_atom_site_calc_flag
La1 La0 2 a 0. 0. 0. 1. 0 d
Ni1 Ni0 2 b 0.3333 0.6667 0. 1. 0 d
Ni2 Ni0 2 b 0.3333 0.6667 0.5 1. 0 d
Ni3 Ni0 6 c 0.5 1. 0.25 1. 0 d
D1 D0 2 b 0.3333 0.6667 0.821(8) 0.6 0 d
D2 D0 2 b 0.3333 0.6667 1.321(8) 0.15 0 d
D3 D0 6 c 0.138(11) 0.276(11) 0.25 0.36 0 d
D4 D0 6 c 0.138(11) 0.276(11) 0.75 0.09(6) 0 d
D5 D0 6 c 0.17(1) 0.34(1) 0.301(11) 0.42 0 d
D6 D0 6 c 0.17(1) 0.34(1) 0.801(11) 0.11 0 d
D7 D0 12 d 0.470(12) 0. 0.058(3) 0.45 0 d

loop_
_atom_type_symbol
_atom_type_oxidation_number
La0 0.000
Ni0 0.000
D0 0.000
